data_7111387
loop_
_publ_author_name
'Yan, Bangbo'
'Day, Cynthia S.'
'Lachgar, Abdessadek'

_publ_section_title
;
 Octahedral metal clusters as building units in a neutral layered
 honeycomb network, [Zn(en)]2[Nb6Cl12(CN)6]
;
_journal_issue 21
_journal_name_full 'Chemical Communications'
_journal_page_first 2390
_journal_page_last 2391
_journal_paper_doi 10.1039/b408000a
_journal_year 2004
_chemical_formula_sum 'C6 H26 Cl12 N6 Na4 Nb6 O13'
_chemical_formula_weight 1465.15
_chemical_name_systematic
;
?
;
_space_group_IT_number 141
_symmetry_cell_setting tetragonal
_symmetry_space_group_name_Hall '-I 4bd 2'
_symmetry_space_group_name_H-M 'I 41/a m d :2'
_atom_sites_solution_hydrogens geom
_atom_sites_solution_primary direct
_atom_sites_solution_secondary difmap
_audit_creation_method SHELXL-97
_cell_angle_alpha 90.00
_cell_angle_beta 90.00
_cell_angle_gamma 90.00
_cell_formula_units_Z 4
_cell_length_a 14.2313(11)
_cell_length_b 14.2313(11)
_cell_length_c 19.413(2)
_cell_measurement_temperature 193(2)
_cell_volume 3931.7(6)
_computing_cell_refinement 'Bruker SMART'
_computing_data_collection 'Bruker SMART'
_computing_data_reduction 'Bruker SAINT'
_computing_molecular_graphics 'Bruker SHELXTL'
_computing_publication_material 'Bruker SHELXTL'
_computing_structure_refinement 'SHELXL-97 (Sheldrick, 1997)'
_computing_structure_solution 'SHELXS-97 (Sheldrick, 1990)'
_diffrn_ambient_temperature 193(2)
_diffrn_measured_fraction_theta_full 0.993
_diffrn_measured_fraction_theta_max 0.993
_diffrn_measurement_device_type 'CCD area detector'
_diffrn_measurement_method 'phi and omega scans'
_diffrn_radiation_monochromator graphite
_diffrn_radiation_source 'fine-focus sealed tube'
_diffrn_radiation_type MoK\a
_diffrn_radiation_wavelength 0.71073
_diffrn_reflns_av_R_equivalents 0.0732
_diffrn_reflns_av_sigmaI/netI 0.0337
_diffrn_reflns_limit_h_max 19
_diffrn_reflns_limit_h_min -20
_diffrn_reflns_limit_k_max 19
_diffrn_reflns_limit_k_min -20
_diffrn_reflns_limit_l_max 27
_diffrn_reflns_limit_l_min -27
_diffrn_reflns_number 20074
_diffrn_reflns_theta_full 30.53
_diffrn_reflns_theta_max 30.53
_diffrn_reflns_theta_min 4.05
_exptl_absorpt_coefficient_mu 2.605
_exptl_absorpt_correction_T_max 0.910
_exptl_absorpt_correction_T_min 0.831
_exptl_absorpt_correction_type multi-scan
_exptl_crystal_colour green
_exptl_crystal_density_diffrn 2.475
_exptl_crystal_density_meas ?
_exptl_crystal_density_method 'not measured'
_exptl_crystal_description partial
_exptl_crystal_F_000 2808
_exptl_crystal_size_max 0.07
_exptl_crystal_size_mid 0.06
_exptl_crystal_size_min 0.04
_refine_diff_density_max 1.386
_refine_diff_density_min -1.345
_refine_diff_density_rms 0.181
_refine_ls_extinction_method none
_refine_ls_goodness_of_fit_ref 1.169
_refine_ls_hydrogen_treatment mixed
_refine_ls_matrix_type full
_refine_ls_number_parameters 71
_refine_ls_number_reflns 1605
_refine_ls_number_restraints 0
_refine_ls_restrained_S_all 1.169
_refine_ls_R_factor_all 0.0702
_refine_ls_R_factor_gt 0.0489
_refine_ls_shift/su_max 0.000
_refine_ls_shift/su_mean 0.000
_refine_ls_structure_factor_coef Fsqd
_refine_ls_weighting_details 'calc w==1/[\s^2^(Fo^2^)+(0.0353P)^2^+31.5218P] where P==(Fo^2^+2Fc^2^)/3'
_refine_ls_weighting_scheme calc
_refine_ls_wR_factor_gt 0.0936
_refine_ls_wR_factor_ref 0.1012
_reflns_number_gt 1244
_reflns_number_total 1605
_reflns_threshold_expression >2sigma(I)
_cod_data_source_file b408000asup1.cif
_cod_data_source_block 1
_cod_depositor_comments
;
The following automatic conversions were performed:

'_symmetry_cell_setting' value 'Tetragonal' changed to 'tetragonal'
according to /home/saulius/struct/CIF-dictionaries/cif_core.dic
dictionary named 'cif_core.dic' version 2.4.2 from 2011-04-26.

Automatic conversion script
Id: cif_fix_values 1891 2012-01-12 08:04:46Z andrius 

The following automatic conversions were performed:

'_exptl_crystal_density_meas' value 'none' was changed to '?' - the
value is perceived as not measured.

Automatic conversion script
Id: cif_fix_values 3008 2015-01-20 13:52:24Z robertas 
;
_cod_original_sg_symbol_H-M I4(1)/amd
_cod_database_code 7111387

loop_
_symmetry_equiv_pos_as_xyz
'x, y, z'
'-x+1/2, -y, z+1/2'
'-y+1/4, x+3/4, z+1/4'
'y+1/4, -x+1/4, z+3/4'
'-x+1/2, y, -z+1/2'
'x, -y, -z'
'y+1/4, x+3/4, -z+1/4'
'-y+1/4, -x+1/4, -z+3/4'
'x+1/2, y+1/2, z+1/2'
'-x+1, -y+1/2, z+1'
'-y+3/4, x+5/4, z+3/4'
'y+3/4, -x+3/4, z+5/4'
'-x+1, y+1/2, -z+1'
'x+1/2, -y+1/2, -z+1/2'
'y+3/4, x+5/4, -z+3/4'
'-y+3/4, -x+3/4, -z+5/4'
'-x, -y, -z'
'x-1/2, y, -z-1/2'
'y-1/4, -x-3/4, -z-1/4'
'-y-1/4, x-1/4, -z-3/4'
'x-1/2, -y, z-1/2'
'-x, y, z'
'-y-1/4, -x-3/4, z-1/4'
'y-1/4, x-1/4, z-3/4'
'-x+1/2, -y+1/2, -z+1/2'
'x, y+1/2, -z'
'y+1/4, -x-1/4, -z+1/4'
'-y+1/4, x+1/4, -z-1/4'
'x, -y+1/2, z'
'-x+1/2, y+1/2, z+1/2'
'-y+1/4, -x-1/4, z+1/4'
'y+1/4, x+1/4, z-1/4'

loop_
_atom_site_label
_atom_site_type_symbol
_atom_site_fract_x
_atom_site_fract_y
_atom_site_fract_z
_atom_site_U_iso_or_equiv
_atom_site_adp_type
_atom_site_occupancy
_atom_site_symmetry_multiplicity
_atom_site_calc_flag
_atom_site_refinement_flags
Nb1 Nb 0.5000 0.2500 0.01864(4) 0.01259(16) Uani 1 4 d S
Nb2 Nb 0.39710(2) 0.35290(2) 0.1250 0.01273(14) Uani 1 2 d S
Cl1 Cl 0.5000 0.49219(9) 0.12605(8) 0.0181(3) Uani 1 2 d S
Cl2 Cl 0.37832(7) 0.37058(8) -0.00051(5) 0.0183(2) Uani 1 1 d .
C1 C 0.5000 0.2500 -0.0987(5) 0.0235(19) Uani 1 4 d S
N1 N 0.5000 0.2500 -0.1583(4) 0.035(2) Uani 1 4 d S
C2 C 0.2845(3) 0.4655(3) 0.1250 0.0220(12) Uani 1 2 d S
N2 N 0.2263(3) 0.5237(3) 0.1250 0.0376(15) Uani 1 2 d S
Na1 Na 0.2500 0.2500 -0.2500 0.0420(11) Uani 1 4 d S
Na2 Na 0.1111(3) 0.6389(3) 0.1250 0.0423(16) Uani 0.50 2 d SP
O1 O 0.2624(5) 0.2500 -0.3741(4) 0.059(2) Uani 1 2 d S
O2 O 0.1288(4) 0.3654(3) -0.2499(3) 0.0519(12) Uani 1 1 d .
O3 O 0.0000 0.7500 0.1583(17) 0.115(12) Uani 0.50 4 d SP

loop_
_atom_site_aniso_label
_atom_site_aniso_U_11
_atom_site_aniso_U_22
_atom_site_aniso_U_33
_atom_site_aniso_U_23
_atom_site_aniso_U_13
_atom_site_aniso_U_12
Nb1 0.0133(4) 0.0135(4) 0.0110(3) 0.000 0.000 0.000
Nb2 0.01225(17) 0.01225(17) 0.0137(2) 0.00015(18) 0.00015(18) 0.00119(17)
Cl1 0.0184(6) 0.0126(6) 0.0232(7) -0.0011(8) 0.000 0.000
Cl2 0.0204(7) 0.0180(7) 0.0163(4) 0.0026(5) -0.0020(5) 0.0028(4)
C1 0.005(5) 0.043(8) 0.022(4) 0.000 0.000 0.000
N1 0.067(9) 0.018(5) 0.019(4) 0.000 0.000 0.000
C2 0.0207(17) 0.0207(17) 0.025(3) 0.010(2) 0.010(2) -0.004(2)
N2 0.034(2) 0.034(2) 0.045(4) -0.005(3) -0.005(3) 0.011(3)
Na1 0.036(3) 0.041(3) 0.049(3) 0.000 0.001(2) 0.000
Na2 0.039(2) 0.039(2) 0.049(4) -0.002(3) -0.002(3) 0.017(3)
O1 0.061(5) 0.057(4) 0.059(4) 0.000 -0.034(5) 0.000
O2 0.049(4) 0.048(3) 0.059(3) 0.004(3) -0.008(3) 0.010(2)
O3 0.059(19) 0.14(3) 0.15(3) 0.000 0.000 0.000

loop_
_atom_type_symbol
_atom_type_description
_atom_type_scat_dispersion_real
_atom_type_scat_dispersion_imag
_atom_type_scat_source
C C 0.0033 0.0016 'International Tables Vol C Tables 4.2.6.8 and 6.1.1.4'
H H 0.0000 0.0000 'International Tables Vol C Tables 4.2.6.8 and 6.1.1.4'
N N 0.0061 0.0033 'International Tables Vol C Tables 4.2.6.8 and 6.1.1.4'
O O 0.0106 0.0060 'International Tables Vol C Tables 4.2.6.8 and 6.1.1.4'
Na Na 0.0362 0.0249 'International Tables Vol C Tables 4.2.6.8 and 6.1.1.4'
Cl Cl 0.1484 0.1585 'International Tables Vol C Tables 4.2.6.8 and 6.1.1.4'
Nb Nb -2.0727 0.6215 'International Tables Vol C Tables 4.2.6.8 and 6.1.1.4'

loop_
_geom_angle_atom_site_label_1
_geom_angle_atom_site_label_2
_geom_angle_atom_site_label_3
_geom_angle
_geom_angle_site_symmetry_1
_geom_angle_site_symmetry_3
C1 Nb1 Cl2 81.33(3) . 22_655
C1 Nb1 Cl2 81.33(3) . 29
Cl2 Nb1 Cl2 162.66(6) 22_655 29
C1 Nb1 Cl2 81.33(3) . 10_554
Cl2 Nb1 Cl2 88.19(5) 22_655 10_554
Cl2 Nb1 Cl2 89.20(5) 29 10_554
C1 Nb1 Cl2 81.33(3) . .
Cl2 Nb1 Cl2 89.20(5) 22_655 .
Cl2 Nb1 Cl2 88.19(5) 29 .
Cl2 Nb1 Cl2 162.66(6) 10_554 .
C1 Nb1 Nb2 134.914(12) . 27_565
Cl2 Nb1 Nb2 53.59(3) 22_655 27_565
Cl2 Nb1 Nb2 143.76(3) 29 27_565
Cl2 Nb1 Nb2 95.93(3) 10_554 27_565
Cl2 Nb1 Nb2 96.29(3) . 27_565
C1 Nb1 Nb2 134.914(12) . .
Cl2 Nb1 Nb2 96.29(3) 22_655 .
Cl2 Nb1 Nb2 95.93(3) 29 .
Cl2 Nb1 Nb2 143.76(3) 10_554 .
Cl2 Nb1 Nb2 53.59(3) . .
Nb2 Nb1 Nb2 60.099(14) 27_565 .
C1 Nb1 Nb2 134.914(12) . 10_554
Cl2 Nb1 Nb2 95.93(3) 22_655 10_554
Cl2 Nb1 Nb2 96.29(3) 29 10_554
Cl2 Nb1 Nb2 53.59(3) 10_554 10_554
Cl2 Nb1 Nb2 143.76(3) . 10_554
Nb2 Nb1 Nb2 60.099(14) 27_565 10_554
Nb2 Nb1 Nb2 90.17(2) . 10_554
C1 Nb1 Nb2 134.914(12) . 20_656
Cl2 Nb1 Nb2 143.76(3) 22_655 20_656
Cl2 Nb1 Nb2 53.59(3) 29 20_656
Cl2 Nb1 Nb2 96.29(3) 10_554 20_656
Cl2 Nb1 Nb2 95.93(3) . 20_656
Nb2 Nb1 Nb2 90.17(2) 27_565 20_656
Nb2 Nb1 Nb2 60.099(14) . 20_656
Nb2 Nb1 Nb2 60.099(14) 10_554 20_656
C2 Nb2 Cl2 81.44(3) . .
C2 Nb2 Cl2 81.44(3) . 16_554
Cl2 Nb2 Cl2 162.87(5) . 16_554
C2 Nb2 Cl1 81.46(11) . 20_656
Cl2 Nb2 Cl1 88.01(5) . 20_656
Cl2 Nb2 Cl1 89.45(5) 16_554 20_656
C2 Nb2 Cl1 81.46(11) . .
Cl2 Nb2 Cl1 89.45(5) . .
Cl2 Nb2 Cl1 88.01(5) 16_554 .
Cl1 Nb2 Cl1 162.90(4) 20_656 .
C2 Nb2 Nb1 135.086(12) . .
Cl2 Nb2 Nb1 53.65(3) . .
Cl2 Nb2 Nb1 143.48(3) 16_554 .
Cl1 Nb2 Nb1 95.71(3) 20_656 .
Cl1 Nb2 Nb1 96.38(3) . .
C2 Nb2 Nb1 135.086(12) . 27_565
Cl2 Nb2 Nb1 143.48(3) . 27_565
Cl2 Nb2 Nb1 53.65(3) 16_554 27_565
Cl1 Nb2 Nb1 96.38(3) 20_656 27_565
Cl1 Nb2 Nb1 95.71(3) . 27_565
Nb1 Nb2 Nb1 89.83(2) . 27_565
C2 Nb2 Nb2 135.0 . 27_565
Cl2 Nb2 Nb2 96.23(3) . 27_565
Cl2 Nb2 Nb2 95.86(3) 16_554 27_565
Cl1 Nb2 Nb2 143.55(2) 20_656 27_565
Cl1 Nb2 Nb2 53.55(2) . 27_565
Nb1 Nb2 Nb2 59.950(7) . 27_565
Nb1 Nb2 Nb2 59.950(7) 27_565 27_565
C2 Nb2 Nb2 135.0 . 20_656
Cl2 Nb2 Nb2 95.86(3) . 20_656
Cl2 Nb2 Nb2 96.23(3) 16_554 20_656
Cl1 Nb2 Nb2 53.55(2) 20_656 20_656
Cl1 Nb2 Nb2 143.55(2) . 20_656
Nb1 Nb2 Nb2 59.950(7) . 20_656
Nb1 Nb2 Nb2 59.950(7) 27_565 20_656
Nb2 Nb2 Nb2 90.0 27_565 20_656
Nb2 Cl1 Nb2 72.90(4) . 27_565
Nb2 Cl2 Nb1 72.76(3) . .
N1 C1 Nb1 180.0 . .
N2 C2 Nb2 180.0(5) . .
C2 N2 Na2 180.0(5) . .
O2 Na1 O2 180.0(3) 29 5_554
O2 Na1 O2 92.8(3) 29 25_554
O2 Na1 O2 87.2(3) 5_554 25_554
O2 Na1 O2 87.2(3) 29 .
O2 Na1 O2 92.8(3) 5_554 .
O2 Na1 O2 180.0 25_554 .
O2 Na1 O1 93.08(19) 29 .
O2 Na1 O1 86.92(19) 5_554 .
O2 Na1 O1 86.92(19) 25_554 .
O2 Na1 O1 93.08(19) . .
O2 Na1 O1 86.92(19) 29 25_554
O2 Na1 O1 93.08(19) 5_554 25_554
O2 Na1 O1 93.08(19) 25_554 25_554
O2 Na1 O1 86.92(19) . 25_554
O1 Na1 O1 180.0 . 25_554
O2 Na1 Na2 84.36(17) 29 11_544
O2 Na1 Na2 95.64(17) 5_554 11_544
O2 Na1 Na2 136.04(13) 25_554 11_544
O2 Na1 Na2 43.96(13) . 11_544
O1 Na1 Na2 137.00(13) . 11_544
O1 Na1 Na2 43.00(13) 25_554 11_544
O2 Na1 Na2 95.64(17) 29 19_565
O2 Na1 Na2 84.36(17) 5_554 19_565
O2 Na1 Na2 43.96(13) 25_554 19_565
O2 Na1 Na2 136.04(13) . 19_565
O1 Na1 Na2 43.00(13) . 19_565
O1 Na1 Na2 137.00(13) 25_554 19_565
Na2 Na1 Na2 180.00(12) 11_544 19_565
O2 Na1 Na2 136.04(13) 29 2_564
O2 Na1 Na2 43.96(13) 5_554 2_564
O2 Na1 Na2 84.36(17) 25_554 2_564
O2 Na1 Na2 95.64(17) . 2_564
O1 Na1 Na2 43.00(13) . 2_564
O1 Na1 Na2 137.00(13) 25_554 2_564
Na2 Na1 Na2 126.40(17) 11_544 2_564
Na2 Na1 Na2 53.60(17) 19_565 2_564
O2 Na1 Na2 43.96(13) 29 26_545
O2 Na1 Na2 136.04(13) 5_554 26_545
O2 Na1 Na2 95.64(17) 25_554 26_545
O2 Na1 Na2 84.36(17) . 26_545
O1 Na1 Na2 137.00(13) . 26_545
O1 Na1 Na2 43.00(13) 25_554 26_545
Na2 Na1 Na2 53.60(17) 11_544 26_545
Na2 Na1 Na2 126.40(17) 19_565 26_545
Na2 Na1 Na2 180.00(12) 2_564 26_545
N2 Na2 O3 163.9(8) . 27_465
N2 Na2 O3 163.9(8) . .
O3 Na2 O3 32.3(15) 27_465 .
N2 Na2 O1 86.28(19) . 2_565
O3 Na2 O1 93.69(19) 27_465 2_565
O3 Na2 O1 93.45(18) . 2_565
N2 Na2 O1 86.28(19) . 28
O3 Na2 O1 93.45(18) 27_465 28
O3 Na2 O1 93.69(19) . 28
O1 Na2 O1 172.6(4) 2_565 28
N2 Na2 O2 84.8(2) . 12_454
O3 Na2 O2 79.1(8) 27_465 12_454
O3 Na2 O2 111.3(8) . 12_454
O1 Na2 O2 93.2(2) 2_565 12_454
O1 Na2 O2 86.1(2) 28 12_454
N2 Na2 O2 84.8(2) . 6_565
O3 Na2 O2 111.3(8) 27_465 6_565
O3 Na2 O2 79.1(8) . 6_565
O1 Na2 O2 86.1(2) 2_565 6_565
O1 Na2 O2 93.2(2) 28 6_565
O2 Na2 O2 169.6(4) 12_454 6_565
N2 Na2 Na2 135.000(1) . 20_666
O3 Na2 Na2 47.2(2) 27_465 20_666
O3 Na2 Na2 47.2(2) . 20_666
O1 Na2 Na2 48.72(19) 2_565 20_666
O1 Na2 Na2 138.71(19) 28 20_666
O2 Na2 Na2 95.92(16) 12_454 20_666
O2 Na2 Na2 91.43(15) 6_565 20_666
N2 Na2 Na2 135.000(1) . 27_465
O3 Na2 Na2 47.2(2) 27_465 27_465
O3 Na2 Na2 47.2(2) . 27_465
O1 Na2 Na2 138.71(19) 2_565 27_465
O1 Na2 Na2 48.72(19) 28 27_465
O2 Na2 Na2 91.43(15) 12_454 27_465
O2 Na2 Na2 95.92(16) 6_565 27_465
Na2 Na2 Na2 90.0 20_666 27_465
N2 Na2 Na1 85.42(10) . 12_454
O3 Na2 Na1 83.4(5) 27_465 12_454
O3 Na2 Na1 105.6(5) . 12_454
O1 Na2 Na1 135.71(17) 2_565 12_454
O1 Na2 Na1 43.43(17) 28 12_454
O2 Na2 Na1 42.69(10) 12_454 12_454
O2 Na2 Na1 136.10(11) 6_565 12_454
Na2 Na2 Na1 124.32(8) 20_666 12_454
Na2 Na2 Na1 63.20(8) 27_465 12_454
N2 Na2 Na1 85.42(10) . 2_565
O3 Na2 Na1 105.6(5) 27_465 2_565
O3 Na2 Na1 83.4(5) . 2_565
O1 Na2 Na1 43.43(17) 2_565 2_565
O1 Na2 Na1 135.71(17) 28 2_565
O2 Na2 Na1 136.10(11) 12_454 2_565
O2 Na2 Na1 42.69(10) 6_565 2_565
Na2 Na2 Na1 63.20(8) 20_666 2_565
Na2 Na2 Na1 124.32(8) 27_465 2_565
Na1 Na2 Na1 170.8(2) 12_454 2_565
Na2 O1 Na2 82.6(4) 2_564 19_565
Na2 O1 Na1 93.57(19) 2_564 .
Na2 O1 Na1 93.57(19) 19_565 .
Na1 O2 Na2 93.35(17) . 11_544
O3 O3 Na2 73.9(8) 27_465 27_465
O3 O3 Na2 73.9(8) 27_465 20_666
Na2 O3 Na2 147.7(15) 27_465 20_666
O3 O3 Na2 73.9(8) 27_465 10_464
Na2 O3 Na2 85.6(4) 27_465 10_464
Na2 O3 Na2 85.6(4) 20_666 10_464
O3 O3 Na2 73.9(8) 27_465 .
Na2 O3 Na2 85.6(4) 27_465 .
Na2 O3 Na2 85.6(4) 20_666 .
Na2 O3 Na2 147.7(15) 10_464 .

loop_
_geom_bond_atom_site_label_1
_geom_bond_atom_site_label_2
_geom_bond_distance
_geom_bond_site_symmetry_2
Nb1 C1 2.278(9) .
Nb1 Cl2 2.4660(10) 22_655
Nb1 Cl2 2.4660(10) 29
Nb1 Cl2 2.4660(10) 10_554
Nb1 Cl2 2.4660(10) .
Nb1 Nb2 2.9243(6) 27_565
Nb1 Nb2 2.9243(6) .
Nb1 Nb2 2.9243(6) 10_554
Nb1 Nb2 2.9243(6) 20_656
Nb2 C2 2.266(6) .
Nb2 Cl2 2.4640(10) .
Nb2 Cl2 2.4640(10) 16_554
Nb2 Cl1 2.4647(11) 20_656
Nb2 Cl1 2.4647(11) .
Nb2 Nb1 2.9243(6) 27_565
Nb2 Nb2 2.9287(7) 27_565
Nb2 Nb2 2.9287(7) 20_656
Cl1 Nb2 2.4647(11) 27_565
C1 N1 1.157(12) .
C2 N2 1.172(9) .
N2 Na2 2.319(9) .
Na1 O2 2.382(4) 29
Na1 O2 2.382(4) 5_554
Na1 O2 2.382(4) 25_554
Na1 O2 2.382(4) .
Na1 O1 2.415(7) .
Na1 O1 2.415(7) 25_554
Na1 Na2 3.5065(5) 11_544
Na1 Na2 3.5065(5) 19_565
Na1 Na2 3.5065(5) 2_564
Na1 Na2 3.5065(5) 26_545
Na2 O3 2.327(11) 27_465
Na2 O3 2.327(11) .
Na2 O1 2.396(6) 2_565
Na2 O1 2.396(6) 28
Na2 O2 2.438(6) 12_454
Na2 O2 2.438(6) 6_565
Na2 Na2 3.162(9) 20_666
Na2 Na2 3.162(9) 27_465
Na2 Na1 3.5065(5) 12_454
Na2 Na1 3.5065(5) 2_565
O1 Na2 2.396(6) 2_564
O1 Na2 2.396(6) 19_565
O2 Na2 2.438(6) 11_544
O3 O3 1.29(6) 27_465
O3 Na2 2.327(11) 27_465
O3 Na2 2.327(11) 20_666
O3 Na2 2.327(11) 10_464
